data_9015121
loop_
_publ_author_name
'Wyckoff, R.'

_publ_section_title
;
 Die Kristallstruktur von Silberphosphat und Silberarsenat (Ag3 XO4).
 _cod_database_code 1010494
;
_journal_name_full 'Zeitschrift fur Kristallographie'
_journal_page_first 529
_journal_page_last 539
_journal_volume 62
_journal_year 1925
_chemical_formula_sum 'Ag3 As'
_space_group_IT_number 218
_symmetry_space_group_name_Hall 'P -4n 2 3'
_symmetry_space_group_name_H-M 'P -4 3 n'
_cell_angle_alpha 90
_cell_angle_beta 90
_cell_angle_gamma 90
_cell_length_a 6.124
_cell_length_b 6.124
_cell_length_c 6.124
_cell_formula_units_Z 2
_cell_volume 229.671
_database_code_amcsd 0017410
_exptl_crystal_density_diffrn 5.763
_cod_duplicate_entry 1010494
_cod_database_code 9015121
_amcsd_formula_title 'Ag3 As O4'

loop_
_space_group_symop_operation_xyz
x,y,z
-z,x,-y
-y,z,-x
-x,y,-z
1/2+x,1/2-z,1/2-y
1/2+z,1/2-y,1/2-x
1/2+y,1/2-x,1/2-z
1/2+x,1/2+z,1/2+y
1/2+z,1/2+y,1/2+x
1/2+y,1/2+x,1/2+z
-z,-x,y
-y,-z,x
-x,-y,z
z,-x,-y
y,-z,-x
x,-y,-z
1/2-x,1/2+z,1/2-y
1/2-z,1/2+y,1/2-x
1/2-y,1/2+x,1/2-z
1/2-x,1/2-z,1/2+y
1/2-z,1/2-y,1/2+x
1/2-y,1/2-x,1/2+z
z,x,y
y,z,x

loop_
_atom_site_label
_atom_site_fract_x
_atom_site_fract_y
_atom_site_fract_z
Ag1 0.00000 0.50000 0.25000
As1 0.00000 0.00000 0.00000

loop_
_cod_related_entry_id
_cod_related_entry_database
_cod_related_entry_code
1 AMCSD 0017410
